data_4329419
loop_
_publ_author_name
'Dabin Shi'
'Yanwei Ren'
'Huanfeng Jiang'
'Bowei Cai'
'Jiaxian Lu'

_publ_section_title
;
 Synthesis, Structures, and Properties of Two Three-Dimensional
 Metal-Organic Frameworks, Based on Concurrent Ligand Extension
;
_journal_name_full 'Inorganic Chemistry'
_journal_page_first 6498
_journal_page_last 6506
_journal_paper_doi 10.1021/ic202624e
_journal_volume 51
_journal_year 2012
_chemical_formula_sum 'C45 H39 N3 O9 Zn2'
_chemical_formula_weight 896.57
_chemical_name_systematic
; 
 ? 
;
_space_group_IT_number 54
_symmetry_cell_setting orthorhombic
_symmetry_space_group_name_Hall '-P 2a 2ac'
_symmetry_space_group_name_H-M 'P c c a'
_atom_sites_solution_hydrogens geom
_atom_sites_solution_primary direct
_atom_sites_solution_secondary difmap
_audit_creation_method SHELXL-97
_cell_angle_alpha 90.00
_cell_angle_beta 90.00
_cell_angle_gamma 90.00
_cell_formula_units_Z 4
_cell_length_a 11.980(2)
_cell_length_b 18.625(4)
_cell_length_c 17.982(4)
_cell_measurement_temperature 293(2)
_cell_volume 4012.3(14)
_computing_cell_refinement 'SAINT (Bruker, 2005)'
_computing_data_collection 'APEX2 software (Bruker, 2005)'
_computing_data_reduction SAINT
_computing_molecular_graphics 'X-Seed (Barbour, 2001)'
_computing_publication_material 'publCIF (Westrip, 2011)'
_computing_structure_refinement 'SHELXL-97 (Sheldrick, 1997)'
_computing_structure_solution 'SHELXS-97 (Sheldrick, 1990)'
_diffrn_ambient_temperature 293(2)
_diffrn_measured_fraction_theta_full 0.998
_diffrn_measured_fraction_theta_max 0.998
_diffrn_measurement_device_type 'Rigaku Mercury diffractometer'
_diffrn_measurement_method '\w scans'
_diffrn_radiation_monochromator graphite
_diffrn_radiation_source 'fine-focus sealed tube'
_diffrn_radiation_type MoK\a
_diffrn_radiation_wavelength 0.71073
_diffrn_reflns_av_R_equivalents 0.0572
_diffrn_reflns_av_sigmaI/netI 0.0340
_diffrn_reflns_limit_h_max 15
_diffrn_reflns_limit_h_min -15
_diffrn_reflns_limit_k_max 24
_diffrn_reflns_limit_k_min -24
_diffrn_reflns_limit_l_max 23
_diffrn_reflns_limit_l_min -22
_diffrn_reflns_number 36407
_diffrn_reflns_theta_full 27.48
_diffrn_reflns_theta_max 27.48
_diffrn_reflns_theta_min 2.99
_exptl_absorpt_coefficient_mu 1.257
_exptl_absorpt_correction_T_max 0.8846
_exptl_absorpt_correction_T_min 0.5721
_exptl_absorpt_correction_type multi-scan
_exptl_absorpt_process_details 'SADABS (Sheldrick, 1996)'
_exptl_crystal_colour yellow
_exptl_crystal_density_diffrn 1.484
_exptl_crystal_description block
_exptl_crystal_F_000 1848
_exptl_crystal_size_max 0.50
_exptl_crystal_size_mid 0.30
_exptl_crystal_size_min 0.10
_refine_diff_density_max 0.572
_refine_diff_density_min -0.453
_refine_diff_density_rms 0.096
_refine_ls_extinction_method none
_refine_ls_goodness_of_fit_ref 1.091
_refine_ls_hydrogen_treatment constr
_refine_ls_matrix_type full
_refine_ls_number_parameters 272
_refine_ls_number_reflns 4602
_refine_ls_number_restraints 0
_refine_ls_restrained_S_all 1.091
_refine_ls_R_factor_all 0.0567
_refine_ls_R_factor_gt 0.0449
_refine_ls_shift/su_max 0.001
_refine_ls_shift/su_mean 0.000
_refine_ls_structure_factor_coef Fsqd
_refine_ls_weighting_details 'calc w=1/[\s^2^(Fo^2^)+(0.0794P)^2^+1.4660P] where P=(Fo^2^+2Fc^2^)/3'
_refine_ls_weighting_scheme calc
_refine_ls_wR_factor_gt 0.1325
_refine_ls_wR_factor_ref 0.1401
_reflns_number_gt 3580
_reflns_number_total 4602
_reflns_threshold_expression >2sigma(I)
_cod_data_source_file ic202624e_si_003.cif
_cod_data_source_block 1
_cod_original_cell_volume 4012.4(14)
_cod_database_code 4329419

loop_
_symmetry_equiv_pos_as_xyz
'x, y, z'
'-x+1/2, -y, z'
'-x, y, -z+1/2'
'x+1/2, -y, -z+1/2'
'-x, -y, -z'
'x-1/2, y, -z'
'x, -y, z-1/2'
'-x-1/2, y, z-1/2'

loop_
_atom_site_label
_atom_site_type_symbol
_atom_site_fract_x
_atom_site_fract_y
_atom_site_fract_z
_atom_site_U_iso_or_equiv
_atom_site_adp_type
_atom_site_occupancy
_atom_site_symmetry_multiplicity
_atom_site_calc_flag
_atom_site_refinement_flags
Zn1 Zn 0.61010(2) 0.490874(17) 0.197352(16) 0.03176(14) Uani 1 1 d .
O2 O 0.7500 0.5000 0.14746(16) 0.0387(6) Uani 1 2 d S
H2 H 0.7500 0.5000 0.0957 0.046 Uiso 1 2 calc SR
C15 C 0.6155(3) -0.27880(18) 0.20708(17) 0.0459(7) Uani 1 1 d .
H15 H 0.6255 -0.2928 0.2563 0.055 Uiso 1 1 calc R
O1 O 0.57694(17) 0.38932(10) 0.21561(12) 0.0447(5) Uani 1 1 d .
C3 C 0.5684(3) 0.23959(16) 0.20231(18) 0.0499(8) Uani 1 1 d .
H3 H 0.6157 0.2642 0.1701 0.060 Uiso 1 1 calc R
C9 C 0.5000 -0.1050(2) 0.2500 0.0413(9) Uani 1 2 d S
C10 C 0.5509(3) -0.21982(15) 0.19116(15) 0.0414(7) Uani 1 1 d .
C5 C 0.5000 0.1265(2) 0.2500 0.0412(9) Uani 1 2 d S
N1 N 0.5000 -0.18067(17) 0.2500 0.0482(9) Uani 1 2 d S
C1 C 0.5000 0.35845(19) 0.2500 0.0336(8) Uani 1 2 d S
C2 C 0.5000 0.27785(19) 0.2500 0.0373(8) Uani 1 2 d S
C18 C 0.6726(3) -0.3454(2) -0.05418(17) 0.0561(9) Uani 1 1 d .
H18 H 0.6031 -0.3262 -0.0658 0.067 Uiso 1 1 calc R
C4 C 0.5675(3) 0.16557(17) 0.20183(19) 0.0525(8) Uani 1 1 d .
H4 H 0.6131 0.1412 0.1685 0.063 Uiso 1 1 calc R
C6 C 0.5000 0.0469(2) 0.2500 0.0412(9) Uani 1 2 d S
C16 C 0.7146(3) -0.33776(16) 0.01772(16) 0.0441(7) Uani 1 1 d .
C13 C 0.6531(3) -0.29836(16) 0.07693(16) 0.0440(7) Uani 1 1 d .
C7 C 0.5847(3) 0.00747(16) 0.2166(2) 0.0515(8) Uani 1 1 d .
H7 H 0.6426 0.0318 0.1931 0.062 Uiso 1 1 calc R
C14 C 0.6658(3) -0.31753(16) 0.15068(16) 0.0446(7) Uani 1 1 d .
H14 H 0.7091 -0.3573 0.1626 0.054 Uiso 1 1 calc R
C8 C 0.5857(3) -0.06660(16) 0.2170(2) 0.0538(9) Uani 1 1 d .
H8 H 0.6447 -0.0910 0.1949 0.065 Uiso 1 1 calc R
C17 C 0.8189(3) -0.36722(18) 0.03282(16) 0.0475(7) Uani 1 1 d .
H17 H 0.8488 -0.3628 0.0803 0.057 Uiso 1 1 calc R
C11 C 0.5342(3) -0.20126(18) 0.11744(18) 0.0574(9) Uani 1 1 d .
H11 H 0.4891 -0.1622 0.1057 0.069 Uiso 1 1 calc R
C12 C 0.5844(3) -0.2405(2) 0.06079(18) 0.0585(9) Uani 1 1 d .
H12 H 0.5717 -0.2277 0.0115 0.070 Uiso 1 1 calc R
O3 O 0.63960(17) 0.54850(12) 0.28511(11) 0.0461(5) Uani 1 1 d .
O4 O 0.49441(17) 0.52645(12) 0.13234(11) 0.0479(5) Uani 1 1 d .
C20 C 0.8369(2) -0.40982(15) -0.09275(15) 0.0382(6) Uani 1 1 d .
C21 C 0.8793(2) -0.40304(18) -0.02173(18) 0.0479(7) Uani 1 1 d .
H21 H 0.9487 -0.4226 -0.0103 0.058 Uiso 1 1 calc R
C19 C 0.7326(3) -0.3812(2) -0.10836(18) 0.0523(8) Uani 1 1 d .
H19 H 0.7028 -0.3862 -0.1558 0.063 Uiso 1 1 calc R
C22 C 0.5980(2) 0.55230(15) 0.34931(16) 0.0369(6) Uani 1 1 d .
N2 N 0.7101(7) 0.8912(6) 0.9510(4) 0.170(4) Uani 1 1 d .
C25 C 0.7281(7) 0.8482(8) 0.8876(6) 0.216(6) Uani 1 1 d .
H25A H 0.6640 0.8183 0.8792 0.323 Uiso 1 1 calc R
H25B H 0.7926 0.8185 0.8953 0.323 Uiso 1 1 calc R
H25C H 0.7400 0.8784 0.8451 0.323 Uiso 1 1 calc R
O5 O 0.7904(9) 0.9016(7) 1.0553(6) 0.297(7) Uani 1 1 d .
C26 C 0.6096(9) 0.9387(8) 0.9512(7) 0.218(5) Uani 1 1 d .
H26A H 0.6229 0.9795 0.9198 0.327 Uiso 1 1 calc R
H26B H 0.5948 0.9546 1.0010 0.327 Uiso 1 1 calc R
H26C H 0.5464 0.9123 0.9328 0.327 Uiso 1 1 calc R
C24 C 0.7733(11) 0.8824(10) 1.0096(5) 0.271(10) Uani 1 1 d .
H24 H 0.8170 0.8418 1.0024 0.325 Uiso 1 1 calc R

loop_
_atom_site_aniso_label
_atom_site_aniso_U_11
_atom_site_aniso_U_22
_atom_site_aniso_U_33
_atom_site_aniso_U_23
_atom_site_aniso_U_13
_atom_site_aniso_U_12
Zn1 0.0320(2) 0.0313(2) 0.0319(2) -0.00023(11) -0.00125(11) -0.00014(11)
O2 0.0370(14) 0.0449(15) 0.0341(14) 0.000 0.000 -0.0028(11)
C15 0.0622(19) 0.0367(16) 0.0387(16) -0.0002(12) 0.0144(13) 0.0057(13)
O1 0.0487(11) 0.0280(10) 0.0575(13) 0.0023(9) 0.0130(10) -0.0032(9)
C3 0.0567(18) 0.0311(14) 0.062(2) 0.0022(13) 0.0198(15) -0.0039(14)
C9 0.054(2) 0.0252(18) 0.045(2) 0.000 0.0192(18) 0.000
C10 0.0526(17) 0.0302(13) 0.0413(15) -0.0020(11) 0.0197(13) 0.0007(12)
C5 0.046(2) 0.0280(18) 0.050(2) 0.000 0.0086(18) 0.000
N1 0.072(2) 0.0268(16) 0.046(2) 0.000 0.0302(18) 0.000
C1 0.0398(19) 0.0276(17) 0.0336(19) 0.000 -0.0032(15) 0.000
C2 0.0406(19) 0.0248(17) 0.046(2) 0.000 0.0033(17) 0.000
C18 0.0464(17) 0.075(2) 0.0473(18) -0.0135(16) -0.0007(14) 0.0204(17)
C4 0.0611(19) 0.0327(15) 0.064(2) -0.0027(14) 0.0232(16) 0.0039(14)
C6 0.047(2) 0.0282(19) 0.048(2) 0.000 0.0128(18) 0.000
C16 0.0509(16) 0.0421(15) 0.0393(16) -0.0063(12) 0.0081(13) 0.0061(13)
C13 0.0510(16) 0.0400(15) 0.0411(15) -0.0065(12) 0.0123(13) 0.0052(13)
C7 0.0513(17) 0.0310(15) 0.072(2) 0.0043(14) 0.0271(18) -0.0022(13)
C14 0.0537(16) 0.0353(14) 0.0448(16) -0.0014(12) 0.0126(13) 0.0071(13)
C8 0.0558(18) 0.0309(15) 0.075(2) 0.0014(15) 0.0323(17) 0.0030(13)
C17 0.0503(16) 0.0594(19) 0.0328(14) -0.0089(13) -0.0006(13) 0.0074(15)
C11 0.077(2) 0.0447(17) 0.0506(18) 0.0035(14) 0.0182(17) 0.0230(16)
C12 0.079(2) 0.059(2) 0.0376(17) 0.0037(15) 0.0135(15) 0.0235(18)
O3 0.0524(12) 0.0528(13) 0.0331(10) -0.0125(9) -0.0010(9) -0.0128(10)
O4 0.0436(11) 0.0613(14) 0.0388(11) 0.0071(10) -0.0072(9) 0.0136(10)
C20 0.0421(14) 0.0388(14) 0.0336(14) -0.0068(11) 0.0056(12) 0.0028(12)
C21 0.0430(15) 0.0577(19) 0.0431(17) -0.0117(15) -0.0006(12) 0.0127(14)
C19 0.0523(17) 0.070(2) 0.0347(16) -0.0141(15) -0.0021(13) 0.0146(16)
C22 0.0412(14) 0.0353(14) 0.0342(14) -0.0035(11) -0.0080(12) -0.0021(11)
N2 0.137(5) 0.276(11) 0.097(4) 0.043(5) -0.038(4) -0.083(6)
C25 0.121(6) 0.410(19) 0.116(7) 0.001(10) -0.001(5) -0.016(8)
O5 0.328(11) 0.337(14) 0.224(10) 0.128(10) -0.172(9) -0.154(10)
C26 0.199(12) 0.227(15) 0.228(14) 0.027(10) -0.049(9) -0.020(9)
C24 0.257(13) 0.47(2) 0.090(6) 0.086(10) -0.077(7) -0.222(15)

loop_
_atom_type_symbol
_atom_type_description
_atom_type_scat_dispersion_real
_atom_type_scat_dispersion_imag
_atom_type_scat_source
C C 0.0033 0.0016 'International Tables Vol C Tables 4.2.6.8 and 6.1.1.4'
H H 0.0000 0.0000 'International Tables Vol C Tables 4.2.6.8 and 6.1.1.4'
N N 0.0061 0.0033 'International Tables Vol C Tables 4.2.6.8 and 6.1.1.4'
O O 0.0106 0.0060 'International Tables Vol C Tables 4.2.6.8 and 6.1.1.4'
Zn Zn 0.2839 1.4301 'International Tables Vol C Tables 4.2.6.8 and 6.1.1.4'

loop_
_geom_angle_atom_site_label_1
_geom_angle_atom_site_label_2
_geom_angle_atom_site_label_3
_geom_angle
_geom_angle_site_symmetry_1
_geom_angle_site_symmetry_3
O2 Zn1 O4 108.38(10) . .
O2 Zn1 O3 99.96(9) . .
O4 Zn1 O3 115.68(10) . .
O2 Zn1 O1 110.03(6) . .
O4 Zn1 O1 106.68(9) . .
O3 Zn1 O1 115.74(10) . .
Zn1 O2 Zn1 123.93(15) . 2_665
Zn1 O2 H2 118.0 . .
Zn1 O2 H2 118.0 2_665 .
C10 C15 C14 120.7(3) . .
C10 C15 H15 119.7 . .
C14 C15 H15 119.7 . .
C1 O1 Zn1 132.5(2) . .
C4 C3 C2 120.9(3) . .
C4 C3 H3 119.5 . .
C2 C3 H3 119.5 . .
C8 C9 C8 117.7(4) . 3_655
C8 C9 N1 121.14(18) . .
C8 C9 N1 121.14(18) 3_655 .
C15 C10 C11 118.7(3) . .
C15 C10 N1 119.8(3) . .
C11 C10 N1 121.5(3) . .
C4 C5 C4 116.8(4) . 3_655
C4 C5 C6 121.58(19) . .
C4 C5 C6 121.58(19) 3_655 .
C9 N1 C10 120.84(16) . .
C9 N1 C10 120.84(16) . 3_655
C10 N1 C10 118.3(3) . 3_655
O1 C1 O1 125.2(3) . 3_655
O1 C1 C2 117.38(17) . .
O1 C1 C2 117.38(17) 3_655 .
C3 C2 C3 118.0(4) . 3_655
C3 C2 C1 121.00(18) . .
C3 C2 C1 121.00(18) 3_655 .
C19 C18 C16 121.0(3) . .
C19 C18 H18 119.5 . .
C16 C18 H18 119.5 . .
C3 C4 C5 121.6(3) . .
C3 C4 H4 119.2 . .
C5 C4 H4 119.2 . .
C7 C6 C7 116.2(4) 3_655 .
C7 C6 C5 121.91(19) 3_655 .
C7 C6 C5 121.91(19) . .
C17 C16 C18 117.7(3) . .
C17 C16 C13 120.0(3) . .
C18 C16 C13 122.3(3) . .
C14 C13 C12 117.8(3) . .
C14 C13 C16 120.3(3) . .
C12 C13 C16 121.8(3) . .
C8 C7 C6 122.1(3) . .
C8 C7 H7 118.9 . .
C6 C7 H7 118.9 . .
C13 C14 C15 121.4(3) . .
C13 C14 H14 119.3 . .
C15 C14 H14 119.3 . .
C7 C8 C9 120.9(3) . .
C7 C8 H8 119.6 . .
C9 C8 H8 119.6 . .
C21 C17 C16 121.3(3) . .
C21 C17 H17 119.4 . .
C16 C17 H17 119.4 . .
C10 C11 C12 120.5(3) . .
C10 C11 H11 119.7 . .
C12 C11 H11 119.7 . .
C13 C12 C11 120.8(3) . .
C13 C12 H12 119.6 . .
C11 C12 H12 119.6 . .
C22 O3 Zn1 134.77(19) . .
C22 O4 Zn1 127.40(19) 3_655 .
C21 C20 C19 118.9(3) . .
C21 C20 C22 120.0(3) . 8_745
C19 C20 C22 121.0(3) . 8_745
C20 C21 C17 120.4(3) . .
C20 C21 H21 119.8 . .
C17 C21 H21 119.8 . .
C18 C19 C20 120.8(3) . .
C18 C19 H19 119.6 . .
C20 C19 H19 119.6 . .
O4 C22 O3 124.8(2) 3_655 .
O4 C22 C20 117.6(3) 3_655 8_766
O3 C22 C20 117.6(2) . 8_766
C24 N2 C25 119.5(13) . .
C24 N2 C26 122.6(13) . .
C25 N2 C26 117.4(7) . .
N2 C25 H25A 109.5 . .
N2 C25 H25B 109.5 . .
H25A C25 H25B 109.5 . .
N2 C25 H25C 109.5 . .
H25A C25 H25C 109.5 . .
H25B C25 H25C 109.5 . .
N2 C26 H26A 109.5 . .
N2 C26 H26B 109.5 . .
H26A C26 H26B 109.5 . .
N2 C26 H26C 109.5 . .
H26A C26 H26C 109.5 . .
H26B C26 H26C 109.5 . .
O5 C24 N2 143(2) . .
O5 C24 H24 108.4 . .
N2 C24 H24 108.4 . .

loop_
_geom_bond_atom_site_label_1
_geom_bond_atom_site_label_2
_geom_bond_distance
_geom_bond_site_symmetry_2
Zn1 O2 1.9086(14) .
Zn1 O4 1.9305(19) .
Zn1 O3 1.941(2) .
Zn1 O1 1.960(2) .
O2 Zn1 1.9086(14) 2_665
O2 H2 0.9300 .
C15 C10 1.374(4) .
C15 C14 1.383(4) .
C15 H15 0.9300 .
O1 C1 1.250(3) .
C3 C4 1.379(4) .
C3 C2 1.384(4) .
C3 H3 0.9300 .
C9 C8 1.385(4) .
C9 C8 1.385(4) 3_655
C9 N1 1.408(5) .
C10 C11 1.384(4) .
C10 N1 1.422(3) .
C5 C4 1.391(4) .
C5 C4 1.391(4) 3_655
C5 C6 1.482(5) .
N1 C10 1.422(3) 3_655
C1 O1 1.250(3) 3_655
C1 C2 1.501(5) .
C2 C3 1.384(4) 3_655
C18 C19 1.382(4) .
C18 C16 1.395(4) .
C18 H18 0.9300 .
C4 H4 0.9300 .
C6 C7 1.390(4) 3_655
C6 C7 1.390(4) .
C16 C17 1.392(4) .
C16 C13 1.489(4) .
C13 C14 1.382(4) .
C13 C12 1.387(4) .
C7 C8 1.380(4) .
C7 H7 0.9300 .
C14 H14 0.9300 .
C8 H8 0.9300 .
C17 C21 1.389(4) .
C17 H17 0.9300 .
C11 C12 1.390(4) .
C11 H11 0.9300 .
C12 H12 0.9300 .
O3 C22 1.260(3) .
O4 C22 1.251(3) 3_655
C20 C21 1.380(4) .
C20 C19 1.386(4) .
C20 C22 1.481(4) 8_745
C21 H21 0.9300 .
C19 H19 0.9300 .
C22 O4 1.251(3) 3_655
C22 C20 1.481(4) 8_766
N2 C24 1.308(11) .
N2 C25 1.411(13) .
N2 C26 1.494(14) .
C25 H25A 0.9600 .
C25 H25B 0.9600 .
C25 H25C 0.9600 .
O5 C24 0.920(13) .
C26 H26A 0.9600 .
C26 H26B 0.9600 .
C26 H26C 0.9600 .
C24 H24 0.9300 .

loop_
_geom_torsion_atom_site_label_1
_geom_torsion_atom_site_label_2
_geom_torsion_atom_site_label_3
_geom_torsion_atom_site_label_4
_geom_torsion
_geom_torsion_site_symmetry_1
_geom_torsion_site_symmetry_4
O4 Zn1 O2 Zn1 154.14(7) . 2_665
O3 Zn1 O2 Zn1 32.68(7) . 2_665
O1 Zn1 O2 Zn1 -89.56(8) . 2_665
O2 Zn1 O1 C1 174.77(19) . .
O4 Zn1 O1 C1 -67.9(2) . .
O3 Zn1 O1 C1 62.4(2) . .
C14 C15 C10 C11 2.1(5) . .
C14 C15 C10 N1 -179.9(3) . .
C8 C9 N1 C10 -30.0(2) . .
C8 C9 N1 C10 150.0(2) 3_655 .
C8 C9 N1 C10 150.0(2) . 3_655
C8 C9 N1 C10 -30.0(2) 3_655 3_655
C15 C10 N1 C9 137.0(2) . .
C11 C10 N1 C9 -45.0(3) . .
C15 C10 N1 C10 -43.0(2) . 3_655
C11 C10 N1 C10 135.0(3) . 3_655
Zn1 O1 C1 O1 -2.03(13) . 3_655
Zn1 O1 C1 C2 177.97(13) . .
C4 C3 C2 C3 0.7(3) . 3_655
C4 C3 C2 C1 -179.3(3) . .
O1 C1 C2 C3 -12.4(2) . .
O1 C1 C2 C3 167.6(2) 3_655 .
O1 C1 C2 C3 167.6(2) . 3_655
O1 C1 C2 C3 -12.4(2) 3_655 3_655
C2 C3 C4 C5 -1.4(5) . .
C4 C5 C4 C3 0.7(3) 3_655 .
C6 C5 C4 C3 -179.3(3) . .
C4 C5 C6 C7 -163.7(3) . 3_655
C4 C5 C6 C7 16.3(3) 3_655 3_655
C4 C5 C6 C7 16.3(3) . .
C4 C5 C6 C7 -163.7(3) 3_655 .
C19 C18 C16 C17 0.1(5) . .
C19 C18 C16 C13 178.8(3) . .
C17 C16 C13 C14 -31.1(5) . .
C18 C16 C13 C14 150.2(3) . .
C17 C16 C13 C12 146.9(3) . .
C18 C16 C13 C12 -31.7(5) . .
C7 C6 C7 C8 -0.7(3) 3_655 .
C5 C6 C7 C8 179.3(3) . .
C12 C13 C14 C15 -2.5(5) . .
C16 C13 C14 C15 175.6(3) . .
C10 C15 C14 C13 0.1(5) . .
C6 C7 C8 C9 1.3(6) . .
C8 C9 C8 C7 -0.6(3) 3_655 .
N1 C9 C8 C7 179.4(3) . .
C18 C16 C17 C21 0.0(5) . .
C13 C16 C17 C21 -178.7(3) . .
C15 C10 C11 C12 -1.7(5) . .
N1 C10 C11 C12 -179.7(3) . .
C14 C13 C12 C11 2.8(5) . .
C16 C13 C12 C11 -175.3(3) . .
C10 C11 C12 C13 -0.7(6) . .
O2 Zn1 O3 C22 -158.7(3) . .
O4 Zn1 O3 C22 85.2(3) . .
O1 Zn1 O3 C22 -40.6(3) . .
O2 Zn1 O4 C22 -153.5(2) . 3_655
O3 Zn1 O4 C22 -42.3(3) . 3_655
O1 Zn1 O4 C22 88.0(3) . 3_655
C19 C20 C21 C17 -0.9(5) . .
C22 C20 C21 C17 179.6(3) 8_745 .
C16 C17 C21 C20 0.4(5) . .
C16 C18 C19 C20 -0.7(6) . .
C21 C20 C19 C18 1.0(5) . .
C22 C20 C19 C18 -179.5(3) 8_745 .
Zn1 O3 C22 O4 -15.9(5) . 3_655
Zn1 O3 C22 C20 164.2(2) . 8_766
C25 N2 C24 O5 171(2) . .
C26 N2 C24 O5 -17(3) . .
